data_1543267
loop_
_publ_author_name
'Xiao, Zuo'
'Geng, Xinjian'
'He, Dan'
'Jia, Xue'
'Ding, Liming'

_publ_section_title
;
 Development of isomer-free fullerene bisadducts for efficient polymer
 solar cells
;
_journal_issue 6
_journal_name_full 'Energy Environ. Sci.'
_journal_page_first 2114
_journal_paper_doi 10.1039/C6EE01026A
_journal_volume 9
_journal_year 2016
_chemical_formula_moiety 'C77 H16 O2, 0.62(O)'
_chemical_formula_sum 'C77 H16 O2.6'
_chemical_formula_weight 982.42
_chemical_name_systematic e-PPMF
_space_group_crystal_system monoclinic
_space_group_IT_number 14
_space_group_name_Hall '-P 2ybc'
_space_group_name_H-M_alt 'P 1 21/c 1'
_symmetry_space_group_name_Hall '-P 2ybc'
_symmetry_space_group_name_H-M 'P 1 21/c 1'
_atom_sites_solution_hydrogens geom
_atom_sites_solution_primary direct
_audit_creation_date 2015-05-07
_audit_creation_method
;
Olex2 1.2
(compiled 2015.01.26 svn.r3150 for OlexSys, GUI svn.r4998)
;
_audit_update_record
;
2015-12-25 deposited with the CCDC.
2016-05-04 downloaded from the CCDC.
;
_cell_angle_alpha 90
_cell_angle_beta 98.718(5)
_cell_angle_gamma 90
_cell_formula_units_Z 4
_cell_length_a 23.316(7)
_cell_length_b 10.157(3)
_cell_length_c 17.402(5)
_cell_measurement_reflns_used 11078
_cell_measurement_temperature 173.1500
_cell_measurement_theta_max 27.4854
_cell_measurement_theta_min 0.8835
_cell_volume 4074(2)
_computing_cell_refinement 'CrystalClear (Rigaku Inc., 2007)'
_computing_data_collection 'CrystalClear (Rigaku Inc., 2007)'
_computing_data_reduction 'CrystalClear (Rigaku Inc., 2007)'
_computing_molecular_graphics 'Olex2 (Dolomanov et al., 2009)'
_computing_publication_material 'CIFTAB (Sheldrick, 2013)'
_computing_structure_refinement 'SHELXL (Sheldrick, 2014)'
_computing_structure_solution
;
'SHELXT (Sheldrick, 2014)'
;
_diffrn_ambient_temperature 173.1500
_diffrn_detector_area_resol_mean 28.5714
_diffrn_measured_fraction_theta_full 0.999
_diffrn_measured_fraction_theta_max 0.999
_diffrn_measurement_details
;
scan:
    Number of images: 360
               Slice: -110.0000 - 70.0000
         Image width: 0.5000
            Exp time: 20.0000
       Rotation axis: Omega
               Omega: 0.0000
                 Chi: 45.0000
                 Phi: 0.0000
                 XTD: 45.2280
              2theta: -19.8668
scan:
    Number of images: 292
               Slice: -85.0000 - 61.0000
         Image width: 0.5000
            Exp time: 20.0000
       Rotation axis: Omega
               Omega: 0.0000
                 Chi: 45.0000
                 Phi: 270.0000
                 XTD: 45.2280
              2theta: -19.8668
;
_diffrn_measurement_device
;
Saturn724+ (2x2 bin mode)
;
_diffrn_measurement_device_details
;
AFC10: Fixed Chi 2 circle
;
_diffrn_measurement_device_type 'MM007-HF CCD(Saturn 724+)'
_diffrn_measurement_method '\w scans at fixed \c = 45\%'
_diffrn_orient_matrix_type d*Trek
_diffrn_orient_matrix_UB_11 -0.0510
_diffrn_orient_matrix_UB_12 0.0231
_diffrn_orient_matrix_UB_13 0.0158
_diffrn_orient_matrix_UB_21 -0.0213
_diffrn_orient_matrix_UB_22 -0.0817
_diffrn_orient_matrix_UB_23 0.0506
_diffrn_orient_matrix_UB_31 0.0126
_diffrn_orient_matrix_UB_32 0.0194
_diffrn_orient_matrix_UB_33 0.0367
_diffrn_radiation_detector CCD
_diffrn_radiation_monochromator Confocal
_diffrn_radiation_type MoK\a
_diffrn_radiation_wavelength 0.71073
_diffrn_reflns_av_R_equivalents 0.0697
_diffrn_reflns_av_unetI/netI 0.0658
_diffrn_reflns_Laue_measured_fraction_full 0.999
_diffrn_reflns_Laue_measured_fraction_max 0.999
_diffrn_reflns_limit_h_max 26
_diffrn_reflns_limit_h_min -27
_diffrn_reflns_limit_k_max 12
_diffrn_reflns_limit_k_min -12
_diffrn_reflns_limit_l_max 17
_diffrn_reflns_limit_l_min -20
_diffrn_reflns_number 24960
_diffrn_reflns_point_group_measured_fraction_full 0.999
_diffrn_reflns_point_group_measured_fraction_max 0.999
_diffrn_reflns_theta_full 25.199
_diffrn_reflns_theta_max 25.199
_diffrn_reflns_theta_min 1.767
_diffrn_source 'Rotating Anode'
_diffrn_source_current 24.0000
_diffrn_source_power 1.2000
_diffrn_source_voltage 50.0000
_exptl_absorpt_coefficient_mu 0.096
_exptl_absorpt_correction_T_max 1.0000
_exptl_absorpt_correction_T_min 0.80195
_exptl_absorpt_correction_type multi-scan
_exptl_absorpt_process_details 'CrystalClear (Rigaku Inc., 2007)'
_exptl_crystal_colour red
_exptl_crystal_colour_primary red
_exptl_crystal_density_diffrn 1.602
_exptl_crystal_description plate
_exptl_crystal_F_000 1995
_exptl_crystal_recrystallization_method 'Re-crystallisation from solvent: Toluene, Methanol'
_exptl_crystal_size_max 0.31
_exptl_crystal_size_mid 0.18
_exptl_crystal_size_min 0.04
_refine_diff_density_max 0.364
_refine_diff_density_min -0.291
_refine_diff_density_rms 0.051
_refine_ls_extinction_method none
_refine_ls_goodness_of_fit_ref 1.438
_refine_ls_hydrogen_treatment constr
_refine_ls_matrix_type full
_refine_ls_number_parameters 850
_refine_ls_number_reflns 7327
_refine_ls_number_restraints 570
_refine_ls_restrained_S_all 1.418
_refine_ls_R_factor_all 0.1307
_refine_ls_R_factor_gt 0.1015
_refine_ls_shift/su_max 0.001
_refine_ls_shift/su_mean 0.000
_refine_ls_structure_factor_coef Fsqd
_refine_ls_weighting_details 'w=1/[\s^2^(Fo^2^)+(0.1000P)^2^] where P=(Fo^2^+2Fc^2^)/3'
_refine_ls_weighting_scheme calc
_refine_ls_wR_factor_gt 0.2375
_refine_ls_wR_factor_ref 0.2523
_reflns_Friedel_coverage 0.000
_reflns_number_gt 5669
_reflns_number_total 7327
_reflns_threshold_expression 'I > 2\s(I)'
_cod_data_source_file c6ee01026a2.cif
_cod_data_source_block a
_cod_depositor_comments 'Adding full bibliography for 1543265--1543267.cif.'
_cod_original_cell_volume 4073(2)
_cod_original_formula_sum 'C77 H16 O2.60'
_cod_database_code 1543267
_shelx_space_group_comment
;
The symmetry employed for this shelxl refinement is uniquely defined
by the following loop, which should always be used as a source of
symmetry information in preference to the above space-group names.
They are only intended as comments.
;
_diffrn_number_total 9869
_olex2_refinement_description
;
1. Fixed Uiso
 At 1.2 times of:
  All C(H) groups, All C(H,H) groups
2. Restrained distances
 C82-C81 = C82-C78 = C78-C77 = C79-C77 = C80-C79 = C81-C80
 1.39 with sigma of 0.01
3. Uiso/Uaniso restraints and constraints
C64 \\sim O1 \\sim C66 \\sim O2 \\sim C70 \\sim C71 \\sim C72 \\sim C73 \\sim
C74 \\sim C76 \\sim C0AA \\sim C77 \\sim C78 \\sim C79 \\sim C80 \\sim C81
\\sim C82 \\sim C66A \\sim C70A \\sim C71A \\sim C74A \\sim C72A \\sim C73A
\\sim C76A \\sim C0AB \\sim C81A \\sim C80A \\sim C79A \\sim C78A \\sim C82A
\\sim O1A \\sim O2A: within 1.7A with sigma of 0.02 and sigma for terminal
atoms of 0.04
Uanis(C64) \\sim Ueq, Uanis(O1) \\sim Ueq, Uanis(C66) \\sim Ueq, Uanis(O2)
\\sim Ueq, Uanis(C70) \\sim Ueq, Uanis(C71) \\sim Ueq, Uanis(C72) \\sim Ueq,
Uanis(C73) \\sim Ueq, Uanis(C74) \\sim Ueq, Uanis(C76) \\sim Ueq, Uanis(C0AA)
\\sim Ueq, Uanis(C77) \\sim Ueq, Uanis(C78) \\sim Ueq, Uanis(C79) \\sim Ueq,
Uanis(C80) \\sim Ueq, Uanis(C81) \\sim Ueq, Uanis(C82) \\sim Ueq, Uanis(C66A)
\\sim Ueq, Uanis(C70A) \\sim Ueq, Uanis(C71A) \\sim Ueq, Uanis(C74A) \\sim Ueq,
Uanis(C72A) \\sim Ueq, Uanis(C73A) \\sim Ueq, Uanis(C76A) \\sim Ueq,
Uanis(C0AB) \\sim Ueq, Uanis(C81A) \\sim Ueq, Uanis(C80A) \\sim Ueq,
Uanis(C79A) \\sim Ueq, Uanis(C78A) \\sim Ueq, Uanis(C82A) \\sim Ueq, Uanis(O1A)
\\sim Ueq, Uanis(O2A) \\sim Ueq: with sigma of 0.01 and sigma for terminal
atoms of 0.02
4. Others
 Sof(C66A)=Sof(H66C)=Sof(H66D)=Sof(C70A)=Sof(H70C)=Sof(H70D)=Sof(C71A)=
 Sof(C74A)=Sof(H74A)=Sof(C72A)=Sof(H72A)=Sof(C73A)=Sof(H73A)=Sof(C76A)=
 Sof(H76A)=Sof(C0AB)=Sof(H0AB)=Sof(C81A)=Sof(H81A)=Sof(C80A)=Sof(H80A)=
 Sof(C79A)=Sof(H79A)=Sof(C78A)=Sof(H78A)=Sof(C82A)=Sof(H82A)=Sof(O1A)=Sof(O2A)=
 1-FVAR(1)
 Sof(O1)=Sof(C66)=Sof(H66A)=Sof(H66B)=Sof(O2)=Sof(C70)=Sof(H70A)=Sof(H70B)=
 Sof(C71)=Sof(C72)=Sof(H72)=Sof(C73)=Sof(H73)=Sof(C74)=Sof(H74)=Sof(C76)=
 Sof(H76)=Sof(C0AA)=Sof(H0AA)=Sof(C78)=Sof(H78)=Sof(C79)=Sof(H79)=Sof(C80)=
 Sof(H80)=Sof(C81)=Sof(H81)=Sof(C82)=Sof(H82)=FVAR(1)
 Fixed Sof: C61(0.5) H61A(0.5) H61B(0.5) C62(0.5) H62A(0.5) H62B(0.5)
5.a Secondary CH2 refined with riding coordinates:
 C61(H61A,H61B), C62(H62A,H62B), C66(H66A,H66B), C70(H70A,H70B), C66A(H66C,
 H66D), C70A(H70C,H70D)
5.b Aromatic/amide H refined with riding coordinates:
 C72(H72), C73(H73), C74(H74), C76(H76), C0AA(H0AA), C78(H78), C79(H79),
 C80(H80), C81(H81), C82(H82), C74A(H74A), C72A(H72A), C73A(H73A), C76A(H76A),
 C0AB(H0AB), C81A(H81A), C80A(H80A), C79A(H79A), C78A(H78A), C82A(H82A)
5.c Fitted hexagon refined as free rotating group:
 C71(C72,C73,C74,C76,C0AA)
;
_shelx_shelxl_version_number 2014/7
_olex2_submission_special_instructions 'No special instructions were received'

loop_
_space_group_symop_operation_xyz
'x, y, z'
'-x, y+1/2, -z+1/2'
'-x, -y, -z'
'x, -y-1/2, z-1/2'

loop_
_atom_site_label
_atom_site_type_symbol
_atom_site_fract_x
_atom_site_fract_y
_atom_site_fract_z
_atom_site_U_iso_or_equiv
_atom_site_adp_type
_atom_site_occupancy
_atom_site_site_symmetry_order
_atom_site_calc_flag
_atom_site_refinement_flags_posn
_atom_site_refinement_flags_adp
_atom_site_refinement_flags_occupancy
_atom_site_disorder_assembly
_atom_site_disorder_group
C1 C 0.69129(16) 0.7195(4) 0.2946(2) 0.0336(9) Uani 1 1 d . . . . .
C2 C 0.67099(15) 0.5893(4) 0.3363(2) 0.0346(9) Uani 1 1 d . . . . .
C3 C 0.66879(15) 0.4669(4) 0.2890(2) 0.0330(9) Uani 1 1 d . . . . .
C4 C 0.67661(15) 0.4658(4) 0.2122(2) 0.0336(9) Uani 1 1 d . . . . .
C5 C 0.69530(15) 0.5837(4) 0.1743(2) 0.0332(9) Uani 1 1 d . . . . .
C6 C 0.70523(15) 0.7013(4) 0.2149(2) 0.0314(9) Uani 1 1 d . . . . .
C7 C 0.75545(16) 0.7787(4) 0.2067(2) 0.0319(9) Uani 1 1 d . . . . .
C8 C 0.77813(16) 0.8319(4) 0.2833(2) 0.0333(9) Uani 1 1 d . . . . .
C9 C 0.74277(16) 0.7878(4) 0.3382(2) 0.0333(9) Uani 1 1 d . . . . .
C10 C 0.76700(16) 0.7531(4) 0.4128(2) 0.0332(9) Uani 1 1 d . . . . .
C11 C 0.74889(16) 0.6341(4) 0.4504(2) 0.0326(9) Uani 1 1 d . . . . .
C12 C 0.70629(15) 0.5541(4) 0.4127(2) 0.0335(9) Uani 1 1 d . . . . .
C13 C 0.71403(15) 0.4135(4) 0.4155(2) 0.0378(10) Uani 1 1 d . . . . .
C14 C 0.69060(16) 0.3590(4) 0.3391(2) 0.0369(10) Uani 1 1 d . . . . .
C15 C 0.71691(17) 0.2501(4) 0.3095(2) 0.0397(10) Uani 1 1 d . . . . .
C16 C 0.76594(18) 0.1837(4) 0.3553(3) 0.0425(10) Uani 1 1 d . . . . .
C17 C 0.78919(18) 0.2391(4) 0.4336(2) 0.0401(10) Uani 1 1 d . . . . .
C18 C 0.76208(17) 0.3573(4) 0.4591(2) 0.0377(10) Uani 1 1 d . . . . .
C19 C 0.80627(17) 0.4406(4) 0.4993(2) 0.0372(10) Uani 1 1 d . . . . .
C20 C 0.79994(16) 0.5765(4) 0.4946(2) 0.0346(9) Uani 1 1 d . . . . .
C21 C 0.84910(16) 0.6581(4) 0.4858(2) 0.0329(9) Uani 1 1 d . . . . .
C22 C 0.90283(15) 0.6014(4) 0.4820(2) 0.0338(9) Uani 1 1 d . . . . .
C23 C 0.90938(16) 0.4589(4) 0.4869(2) 0.0361(10) Uani 1 1 d . . . . .
C24 C 0.86229(16) 0.3805(4) 0.4955(2) 0.0351(9) Uani 1 1 d . . . . .
C25 C 0.85235(17) 0.2584(4) 0.4524(2) 0.0378(10) Uani 1 1 d . . . . .
C26 C 0.88966(17) 0.2222(4) 0.4006(2) 0.0398(10) Uani 1 1 d . . . . .
C27 C 0.93853(16) 0.3040(4) 0.3910(2) 0.0383(10) Uani 1 1 d . . . . .
C28 C 0.94841(16) 0.4198(4) 0.4337(2) 0.0375(10) Uani 1 1 d . . . . .
C29 C 0.96647(15) 0.5363(4) 0.3969(2) 0.0372(10) Uani 1 1 d . . . . .
C30 C 0.93851(15) 0.6483(4) 0.4272(2) 0.0365(10) Uani 1 1 d . . . . .
C31 C 0.91964(16) 0.7526(4) 0.3781(2) 0.0366(10) Uani 1 1 d . . . . .
C32 C 0.92773(16) 0.7514(4) 0.2977(2) 0.0394(10) Uani 1 1 d . . . . .
C33 C 0.95378(15) 0.6436(4) 0.2688(2) 0.0398(10) Uani 1 1 d . . . . .
C34 C 0.97384(15) 0.5346(4) 0.3193(2) 0.0392(10) Uani 1 1 d . . . . .
C35 C 0.82941(17) 0.7661(4) 0.4354(2) 0.0351(10) Uani 1 1 d . . . . .
C36 C 0.86365(17) 0.8123(4) 0.3825(2) 0.0367(10) Uani 1 1 d . . . . .
C37 C 0.83729(17) 0.8476(3) 0.3048(2) 0.0355(10) Uani 1 1 d . . . . .
C38 C 0.87918(17) 0.8202(4) 0.2521(2) 0.0395(10) Uani 1 1 d . . . . .
C39 C 0.85490(18) 0.7648(4) 0.1725(2) 0.0428(11) Uani 1 1 d . . . . .
C40 C 0.79207(17) 0.7421(4) 0.1552(2) 0.0373(10) Uani 1 1 d . . . . .
C41 C 0.78181(17) 0.6215(4) 0.1131(2) 0.0395(10) Uani 1 1 d . . . . .
C42 C 0.73405(16) 0.5445(4) 0.1218(2) 0.0348(9) Uani 1 1 d . . . . .
C43 C 0.74034(17) 0.4036(4) 0.1262(2) 0.0384(10) Uani 1 1 d . . . . .
C44 C 0.70495(16) 0.3545(4) 0.1814(2) 0.0371(10) Uani 1 1 d . . . . .
C45 C 0.72484(17) 0.2498(4) 0.2298(2) 0.0425(11) Uani 1 1 d . . . . .
C46 C 0.78041(18) 0.1895(4) 0.2242(2) 0.0423(11) Uani 1 1 d . . . . .
C47 C 0.81407(18) 0.2361(4) 0.1710(2) 0.0414(10) Uani 1 1 d . . . . .
C48 C 0.79313(18) 0.3450(4) 0.1205(2) 0.0408(10) Uani 1 1 d . . . . .
C49 C 0.84290(18) 0.4254(5) 0.1116(2) 0.0429(11) Uani 1 1 d . . . . .
C50 C 0.83790(17) 0.5610(4) 0.1077(2) 0.0398(10) Uani 1 1 d . . . . .
C51 C 0.88231(18) 0.6458(4) 0.1476(2) 0.0422(10) Uani 1 1 d . . . . .
C52 C 0.93090(17) 0.5902(4) 0.1919(2) 0.0391(10) Uani 1 1 d . . . . .
C53 C 0.93652(17) 0.4488(4) 0.1965(2) 0.0417(10) Uani 1 1 d . . . . .
C54 C 0.89382(18) 0.3672(4) 0.1566(2) 0.0406(10) Uani 1 1 d . . . . .
C55 C 0.87627(18) 0.2514(4) 0.1935(2) 0.0431(11) Uani 1 1 d . . . . .
C56 C 0.90113(17) 0.2173(4) 0.2691(3) 0.0416(10) Uani 1 1 d . . . . .
C57 C 0.94584(16) 0.3021(4) 0.3108(2) 0.0393(10) Uani 1 1 d . . . . .
C58 C 0.96291(15) 0.4143(4) 0.2749(2) 0.0381(10) Uani 1 1 d . . . . .
C59 C 0.86631(18) 0.1681(4) 0.3244(3) 0.0418(11) Uani 1 1 d . . . . .
C60 C 0.80678(19) 0.1539(4) 0.3020(3) 0.0430(11) Uani 1 1 d . . . . .
C61 C 0.7616(5) 0.1052(9) 0.4262(5) 0.059(3) Uani 0.5 1 d . . P . .
H61A H 0.7868 0.0292 0.4365 0.071 Uiso 0.5 1 calc R . P . .
H61B H 0.7236 0.0955 0.4417 0.071 Uiso 0.5 1 calc R . P . .
C62 C 0.8820(3) 0.8957(7) 0.1780(4) 0.0331(18) Uani 0.5 1 d . . P . .
H62A H 0.8568 0.9715 0.1673 0.040 Uiso 0.5 1 calc R . P . .
H62B H 0.9196 0.9045 0.1611 0.040 Uiso 0.5 1 calc R . P . .
C63 C 0.63302(16) 0.7081(4) 0.3210(2) 0.0384(10) Uani 1 1 d . . . . .
C64 C 0.57992(17) 0.6966(5) 0.2601(3) 0.0426(10) Uani 1 1 d . U . . .
O1 O 0.5442(5) 0.6053(10) 0.2817(5) 0.0448(19) Uani 0.635(4) 1 d . U P A 1
C66 C 0.4909(6) 0.5825(12) 0.2296(7) 0.049(3) Uani 0.635(4) 1 d . U P A 1
H66A H 0.4764 0.4951 0.2385 0.059 Uiso 0.635(4) 1 calc R . P A 1
H66B H 0.4983 0.5868 0.1763 0.059 Uiso 0.635(4) 1 calc R . P A 1
O2 O 0.5697(4) 0.7605(7) 0.2034(5) 0.050(2) Uani 0.635(4) 1 d . U P A 1
C70 C 0.4452(3) 0.6852(7) 0.2421(4) 0.0526(19) Uani 0.635(4) 1 d . U P A 1
H70A H 0.4605 0.7727 0.2358 0.063 Uiso 0.635(4) 1 calc R . P A 1
H70B H 0.4111 0.6735 0.2033 0.063 Uiso 0.635(4) 1 calc R . P A 1
C71 C 0.4285(2) 0.6725(5) 0.3221(3) 0.0502(18) Uani 0.635(4) 1 d . U P A 1
C72 C 0.3915(2) 0.5723(5) 0.3383(3) 0.066(2) Uani 0.635(4) 1 d G U P A 1
H72 H 0.3777 0.5114 0.3000 0.079 Uiso 0.635(4) 1 calc R . P A 1
C73 C 0.3753(3) 0.5631(6) 0.4117(4) 0.079(3) Uani 0.635(4) 1 d G U P A 1
H73 H 0.3505 0.4960 0.4226 0.094 Uiso 0.635(4) 1 calc R . P A 1
C74 C 0.3959(3) 0.6541(7) 0.4689(3) 0.087(3) Uani 0.635(4) 1 d G U P A 1
H74 H 0.3850 0.6480 0.5180 0.104 Uiso 0.635(4) 1 calc R . P A 1
C76 C 0.4329(3) 0.7543(6) 0.4527(3) 0.087(3) Uani 0.635(4) 1 d G U P A 1
H76 H 0.4467 0.8152 0.4909 0.104 Uiso 0.635(4) 1 calc R . P A 1
C0AA C 0.4492(2) 0.7635(5) 0.3793(4) 0.071(3) Uani 0.635(4) 1 d G U P A 1
H0AA H 0.4739 0.8306 0.3684 0.085 Uiso 0.635(4) 1 calc R . P A 1
C77 C 0.62221(17) 0.7943(5) 0.3879(3) 0.0454(11) Uani 1 1 d D U . . .
C78 C 0.6021(11) 0.7438(17) 0.4523(8) 0.057(4) Uani 0.635(4) 1 d D U P A 1
H78 H 0.5963 0.6537 0.4565 0.069 Uiso 0.635(4) 1 calc R . P A 1
C79 C 0.6359(11) 0.9281(11) 0.3874(12) 0.060(5) Uani 0.635(4) 1 d D U P A 1
H79 H 0.6543 0.9632 0.3482 0.072 Uiso 0.635(4) 1 calc R . P A 1
C80 C 0.6216(4) 1.0084(9) 0.4467(5) 0.078(3) Uani 0.635(4) 1 d D U P A 1
H80 H 0.6272 1.0988 0.4436 0.094 Uiso 0.635(4) 1 calc R . P A 1
C81 C 0.5997(3) 0.9586(10) 0.5096(5) 0.078(3) Uani 0.635(4) 1 d D U P A 1
H81 H 0.5915 1.0129 0.5495 0.094 Uiso 0.635(4) 1 calc R . P A 1
C82 C 0.5906(7) 0.8280(12) 0.5108(10) 0.068(3) Uani 0.635(4) 1 d D U P A 1
H82 H 0.5759 0.7923 0.5530 0.081 Uiso 0.635(4) 1 calc R . P A 1
C66A C 0.5877(14) 0.786(2) 0.5133(18) 0.063(4) Uani 0.365(4) 1 d . U P A 2
H66C H 0.5833 0.7208 0.5527 0.075 Uiso 0.365(4) 1 calc R . P A 2
H66D H 0.6190 0.8452 0.5339 0.075 Uiso 0.365(4) 1 calc R . P A 2
C70A C 0.5341(5) 0.8594(13) 0.4928(8) 0.056(3) Uani 0.365(4) 1 d . U P A 2
H70C H 0.5355 0.9119 0.4466 0.067 Uiso 0.365(4) 1 calc R . P A 2
H70D H 0.5279 0.9178 0.5350 0.067 Uiso 0.365(4) 1 calc R . P A 2
C71A C 0.4861(5) 0.7603(14) 0.4782(8) 0.055(3) Uani 0.365(4) 1 d . U P A 2
C74A C 0.3955(8) 0.5782(19) 0.4484(11) 0.070(4) Uani 0.365(4) 1 d . U P A 2
H74A H 0.3645 0.5198 0.4401 0.085 Uiso 0.365(4) 1 calc R . P A 2
C72A C 0.4695(5) 0.6861(14) 0.5335(8) 0.059(3) Uani 0.365(4) 1 d . U P A 2
H72A H 0.4895 0.6935 0.5838 0.071 Uiso 0.365(4) 1 calc R . P A 2
C73A C 0.4246(6) 0.5997(14) 0.5200(10) 0.067(4) Uani 0.365(4) 1 d . U P A 2
H73A H 0.4137 0.5539 0.5617 0.081 Uiso 0.365(4) 1 calc R . P A 2
C76A C 0.4132(7) 0.6458(16) 0.3879(11) 0.078(3) Uani 0.365(4) 1 d . U P A 2
H76A H 0.3943 0.6342 0.3374 0.093 Uiso 0.365(4) 1 calc R . P A 2
C0AB C 0.4591(7) 0.7305(17) 0.4030(10) 0.058(3) Uani 0.365(4) 1 d . U P A 2
H0AB H 0.4730 0.7701 0.3612 0.070 Uiso 0.365(4) 1 calc R . P A 2
C81A C 0.4744(7) 0.7047(17) 0.1598(9) 0.074(4) Uani 0.365(4) 1 d . U P A 2
H81A H 0.4391 0.7043 0.1269 0.089 Uiso 0.365(4) 1 calc R . P A 2
C80A C 0.5121(7) 0.8059(16) 0.1565(9) 0.076(4) Uani 0.365(4) 1 d . U P A 2
H80A H 0.5004 0.8761 0.1235 0.091 Uiso 0.365(4) 1 calc R . P A 2
C79A C 0.5732(13) 0.810(2) 0.2046(18) 0.061(6) Uani 0.365(4) 1 d . U P A 2
H79A H 0.6015 0.8732 0.1999 0.073 Uiso 0.365(4) 1 calc R . P A 2
C78A C 0.5430(15) 0.590(3) 0.2587(15) 0.054(5) Uani 0.365(4) 1 d . U P A 2
H78A H 0.5525 0.5138 0.2871 0.065 Uiso 0.365(4) 1 calc R . P A 2
C82A C 0.4872(13) 0.610(3) 0.2079(14) 0.063(5) Uani 0.365(4) 1 d . U P A 2
H82A H 0.4586 0.5471 0.2110 0.075 Uiso 0.365(4) 1 calc R . P A 2
O1A O 0.6014(14) 0.720(2) 0.4411(12) 0.060(4) Uani 0.365(4) 1 d . U P A 2
O2A O 0.6263(13) 0.9107(17) 0.3868(13) 0.056(5) Uani 0.365(4) 1 d . U P A 2
O3 O 0.9837(5) 0.5099(12) 0.0279(7) 0.175(7) Uiso 0.618(17) 1 d . . . . .

loop_
_atom_site_aniso_label
_atom_site_aniso_U_11
_atom_site_aniso_U_22
_atom_site_aniso_U_33
_atom_site_aniso_U_23
_atom_site_aniso_U_13
_atom_site_aniso_U_12
C1 0.034(2) 0.036(2) 0.030(2) 0.0018(18) 0.0026(16) 0.0095(17)
C2 0.0291(19) 0.043(2) 0.031(2) 0.0009(19) 0.0037(16) 0.0096(17)
C3 0.0236(18) 0.040(2) 0.036(2) -0.0012(19) 0.0048(16) -0.0040(17)
C4 0.0288(19) 0.036(2) 0.033(2) -0.0037(18) -0.0058(17) 0.0009(17)
C5 0.0318(19) 0.037(2) 0.028(2) 0.0003(18) -0.0040(16) 0.0058(17)
C6 0.0305(19) 0.037(2) 0.026(2) 0.0061(18) 0.0031(16) 0.0092(17)
C7 0.040(2) 0.025(2) 0.030(2) 0.0085(17) 0.0031(17) 0.0074(17)
C8 0.038(2) 0.022(2) 0.039(2) 0.0030(17) 0.0016(18) 0.0014(16)
C9 0.038(2) 0.023(2) 0.038(2) -0.0048(18) 0.0026(18) 0.0051(17)
C10 0.039(2) 0.033(2) 0.027(2) -0.0094(18) 0.0045(17) 0.0108(17)
C11 0.035(2) 0.041(2) 0.023(2) -0.0059(18) 0.0102(16) 0.0114(18)
C12 0.0303(19) 0.042(2) 0.032(2) 0.0011(19) 0.0138(17) 0.0085(18)
C13 0.0304(19) 0.056(3) 0.030(2) 0.008(2) 0.0145(17) -0.0005(19)
C14 0.0313(19) 0.037(2) 0.043(3) 0.007(2) 0.0079(18) -0.0072(18)
C15 0.036(2) 0.031(2) 0.051(3) 0.007(2) 0.0006(19) -0.0105(18)
C16 0.052(2) 0.027(2) 0.049(3) 0.013(2) 0.009(2) -0.0096(19)
C17 0.049(2) 0.029(2) 0.042(2) 0.0162(19) 0.006(2) -0.0014(19)
C18 0.041(2) 0.047(3) 0.027(2) 0.0103(19) 0.0116(18) -0.0013(19)
C19 0.046(2) 0.049(3) 0.017(2) 0.0066(18) 0.0065(17) 0.006(2)
C20 0.042(2) 0.044(3) 0.019(2) -0.0035(18) 0.0075(16) 0.0096(19)
C21 0.042(2) 0.037(2) 0.0181(19) -0.0125(17) 0.0001(16) 0.0058(18)
C22 0.036(2) 0.040(2) 0.024(2) -0.0097(18) -0.0030(16) 0.0023(18)
C23 0.037(2) 0.047(3) 0.022(2) -0.0006(18) -0.0021(17) 0.0071(19)
C24 0.037(2) 0.045(3) 0.021(2) 0.0099(18) -0.0010(16) 0.0093(19)
C25 0.045(2) 0.029(2) 0.037(2) 0.0167(19) -0.0011(19) 0.0056(18)
C26 0.043(2) 0.029(2) 0.046(3) 0.0061(19) 0.000(2) 0.0128(18)
C27 0.034(2) 0.034(2) 0.043(3) 0.000(2) -0.0049(18) 0.0112(18)
C28 0.0310(19) 0.047(3) 0.033(2) -0.002(2) -0.0001(17) 0.0057(18)
C29 0.0245(18) 0.049(3) 0.037(2) -0.003(2) -0.0012(17) 0.0012(18)
C30 0.0256(18) 0.041(2) 0.039(2) -0.0054(19) -0.0063(17) -0.0039(17)
C31 0.033(2) 0.031(2) 0.044(3) -0.0053(19) 0.0035(18) -0.0126(17)
C32 0.035(2) 0.038(2) 0.046(3) 0.000(2) 0.0091(19) -0.0137(18)
C33 0.0256(19) 0.052(3) 0.045(3) 0.001(2) 0.0136(18) -0.0072(18)
C34 0.0253(19) 0.047(3) 0.046(3) 0.002(2) 0.0062(18) -0.0013(18)
C35 0.045(2) 0.033(2) 0.025(2) -0.0116(17) -0.0028(18) 0.0008(18)
C36 0.044(2) 0.026(2) 0.039(2) -0.0074(18) 0.0039(19) -0.0067(18)
C37 0.054(2) 0.0140(18) 0.039(2) -0.0009(17) 0.008(2) -0.0048(17)
C38 0.044(2) 0.031(2) 0.044(3) 0.0088(19) 0.0071(19) -0.0088(19)
C39 0.047(2) 0.042(3) 0.042(3) 0.013(2) 0.016(2) -0.011(2)
C40 0.048(2) 0.036(2) 0.028(2) 0.0165(19) 0.0061(18) 0.0055(19)
C41 0.048(2) 0.055(3) 0.016(2) 0.0038(19) 0.0043(17) 0.003(2)
C42 0.038(2) 0.047(3) 0.0170(19) -0.0022(17) -0.0043(16) 0.0047(19)
C43 0.041(2) 0.045(3) 0.027(2) -0.0152(19) -0.0013(17) -0.001(2)
C44 0.036(2) 0.039(2) 0.033(2) -0.0074(19) -0.0040(17) -0.0054(19)
C45 0.043(2) 0.037(2) 0.044(3) -0.012(2) -0.005(2) -0.0121(19)
C46 0.049(2) 0.026(2) 0.048(3) -0.016(2) -0.004(2) -0.0013(19)
C47 0.047(2) 0.036(2) 0.042(3) -0.021(2) 0.008(2) 0.004(2)
C48 0.052(2) 0.045(3) 0.025(2) -0.0136(19) 0.0016(19) 0.001(2)
C49 0.049(2) 0.064(3) 0.016(2) -0.014(2) 0.0075(18) 0.009(2)
C50 0.043(2) 0.056(3) 0.023(2) 0.001(2) 0.0151(18) 0.002(2)
C51 0.049(2) 0.050(3) 0.031(2) 0.012(2) 0.0162(19) -0.004(2)
C52 0.039(2) 0.050(3) 0.033(2) 0.005(2) 0.0210(18) -0.004(2)
C53 0.039(2) 0.052(3) 0.039(3) -0.005(2) 0.0213(19) 0.007(2)
C54 0.049(2) 0.050(3) 0.026(2) -0.010(2) 0.0156(19) 0.009(2)
C55 0.048(2) 0.042(3) 0.039(3) -0.021(2) 0.007(2) 0.015(2)
C56 0.044(2) 0.036(2) 0.047(3) -0.010(2) 0.013(2) 0.0142(19)
C57 0.033(2) 0.040(2) 0.045(3) -0.004(2) 0.0042(18) 0.0190(19)
C58 0.0258(19) 0.048(3) 0.043(3) -0.002(2) 0.0121(17) 0.0092(18)
C59 0.054(3) 0.017(2) 0.052(3) -0.0036(19) 0.001(2) 0.0114(18)
C60 0.055(3) 0.018(2) 0.055(3) -0.0029(19) 0.006(2) 0.0031(18)
C61 0.079(7) 0.039(5) 0.061(6) 0.006(5) 0.020(5) -0.007(5)
C62 0.032(4) 0.031(4) 0.035(4) 0.012(4) 0.001(3) -0.012(3)
C63 0.032(2) 0.046(2) 0.037(2) -0.005(2) 0.0043(17) 0.0158(19)
C64 0.034(2) 0.053(3) 0.040(3) -0.005(2) 0.0055(19) 0.017(2)
O1 0.032(3) 0.053(4) 0.051(5) -0.007(4) 0.011(3) 0.006(3)
C66 0.039(4) 0.050(5) 0.058(6) 0.009(4) 0.004(4) 0.006(4)
O2 0.044(3) 0.062(5) 0.039(3) 0.016(4) -0.009(2) -0.016(4)
C70 0.035(3) 0.050(4) 0.074(4) 0.005(3) 0.009(3) 0.005(3)
C71 0.030(3) 0.049(4) 0.073(4) 0.007(3) 0.013(3) 0.011(3)
C72 0.062(4) 0.050(4) 0.087(5) 0.004(4) 0.016(4) 0.002(4)
C73 0.073(5) 0.073(5) 0.093(6) 0.016(5) 0.024(5) 0.004(4)
C74 0.078(5) 0.099(6) 0.087(6) 0.006(5) 0.024(5) -0.013(5)
C76 0.084(5) 0.103(5) 0.077(5) -0.009(4) 0.024(4) -0.025(4)
C0AA 0.067(5) 0.075(6) 0.073(6) 0.003(5) 0.020(4) -0.011(5)
C77 0.033(2) 0.060(3) 0.042(3) -0.008(2) 0.0027(18) 0.018(2)
C78 0.053(5) 0.081(7) 0.038(5) -0.005(5) 0.010(5) 0.010(5)
C79 0.057(7) 0.060(7) 0.064(7) -0.013(6) 0.009(5) 0.022(5)
C80 0.082(5) 0.080(5) 0.070(5) -0.019(4) 0.001(4) 0.038(4)
C81 0.063(5) 0.113(6) 0.053(5) -0.025(5) -0.008(4) 0.042(5)
C82 0.058(4) 0.103(7) 0.045(5) -0.006(6) 0.014(4) 0.012(6)
C66A 0.069(7) 0.069(7) 0.049(7) -0.010(6) 0.006(6) 0.010(7)
C70A 0.061(6) 0.060(6) 0.051(6) -0.010(5) 0.019(5) 0.011(5)
C71A 0.048(5) 0.067(6) 0.054(6) -0.006(5) 0.015(5) 0.007(5)
C74A 0.065(7) 0.069(7) 0.080(7) -0.004(6) 0.018(6) -0.008(6)
C72A 0.054(6) 0.068(6) 0.060(6) -0.001(5) 0.023(5) -0.003(5)
C73A 0.066(6) 0.065(7) 0.073(7) 0.003(6) 0.018(6) 0.001(6)
C76A 0.069(5) 0.079(6) 0.085(6) -0.002(5) 0.013(5) 0.007(5)
C0AB 0.056(6) 0.057(6) 0.064(6) 0.002(6) 0.019(5) 0.016(5)
C81A 0.069(6) 0.082(7) 0.070(7) -0.001(6) 0.002(6) 0.022(6)
C80A 0.078(7) 0.072(7) 0.074(7) 0.001(6) -0.004(6) 0.016(6)
C79A 0.061(8) 0.064(9) 0.057(8) 0.000(8) 0.012(6) 0.005(7)
C78A 0.048(7) 0.058(7) 0.056(8) -0.002(7) 0.005(7) 0.001(6)
C82A 0.055(7) 0.065(8) 0.067(8) 0.003(6) 0.006(6) 0.002(6)
O1A 0.060(6) 0.073(6) 0.048(6) -0.007(5) 0.012(6) 0.019(5)
O2A 0.060(10) 0.059(9) 0.051(8) -0.012(7) 0.015(6) 0.010(6)

loop_
_atom_type_symbol
_atom_type_description
_atom_type_scat_dispersion_real
_atom_type_scat_dispersion_imag
_atom_type_scat_source
C C 0.0033 0.0016 'International Tables Vol C Tables 4.2.6.8 and 6.1.1.4'
H H 0.0000 0.0000 'International Tables Vol C Tables 4.2.6.8 and 6.1.1.4'
O O 0.0106 0.0060 'International Tables Vol C Tables 4.2.6.8 and 6.1.1.4'

loop_
_geom_angle_atom_site_label_1
_geom_angle_atom_site_label_2
_geom_angle_atom_site_label_3
_geom_angle
C6 C1 C2 116.0(3)
C6 C1 C9 105.1(3)
C6 C1 C63 127.7(3)
C9 C1 C2 114.9(3)
C9 C1 C63 125.2(3)
C63 C1 C2 57.3(2)
C3 C2 C1 115.1(3)
C3 C2 C12 105.1(3)
C3 C2 C63 127.3(3)
C12 C2 C1 115.8(3)
C63 C2 C1 57.7(2)
C63 C2 C12 125.6(3)
C4 C3 C2 123.1(4)
C4 C3 C14 119.6(4)
C14 C3 C2 108.7(3)
C3 C4 C5 121.5(4)
C3 C4 C44 120.0(4)
C44 C4 C5 106.7(3)
C6 C5 C4 120.8(4)
C6 C5 C42 119.3(4)
C42 C5 C4 108.6(3)
C5 C6 C1 122.6(3)
C5 C6 C7 119.7(3)
C7 C6 C1 108.8(3)
C6 C7 C8 107.4(3)
C40 C7 C6 120.8(4)
C40 C7 C8 121.2(4)
C9 C8 C7 109.2(3)
C37 C8 C7 119.9(4)
C37 C8 C9 120.6(4)
C8 C9 C1 107.9(3)
C10 C9 C1 122.9(4)
C10 C9 C8 121.0(3)
C9 C10 C11 121.6(3)
C9 C10 C35 118.7(4)
C35 C10 C11 107.3(3)
C12 C11 C10 120.8(3)
C12 C11 C20 119.7(4)
C20 C11 C10 107.6(3)
C11 C12 C2 123.0(4)
C11 C12 C13 119.6(3)
C13 C12 C2 108.4(3)
C12 C13 C14 108.4(3)
C18 C13 C12 121.1(4)
C18 C13 C14 120.2(4)
C3 C14 C13 108.0(3)
C15 C14 C3 120.8(4)
C15 C14 C13 120.5(4)
C14 C15 C16 121.1(4)
C14 C15 C45 119.2(4)
C45 C15 C16 108.9(4)
C15 C16 C17 118.0(4)
C15 C16 C60 106.4(4)
C15 C16 C61 123.8(5)
C60 C16 C17 118.4(4)
C60 C16 C61 123.4(5)
C61 C16 C17 60.4(4)
C16 C17 C61 59.4(4)
C18 C17 C16 118.2(4)
C18 C17 C25 106.7(4)
C18 C17 C61 124.9(5)
C25 C17 C16 117.7(4)
C25 C17 C61 122.7(5)
C13 C18 C17 121.9(4)
C13 C18 C19 119.3(4)
C19 C18 C17 108.8(3)
C18 C19 C24 108.4(4)
C20 C19 C18 119.7(4)
C20 C19 C24 120.2(4)
C11 C20 C21 108.4(3)
C19 C20 C11 120.5(4)
C19 C20 C21 119.9(3)
C22 C21 C20 120.3(4)
C22 C21 C35 119.7(4)
C35 C21 C20 108.6(3)
C21 C22 C23 119.7(3)
C21 C22 C30 120.7(4)
C30 C22 C23 107.6(3)
C24 C23 C22 120.0(3)
C24 C23 C28 119.9(4)
C28 C23 C22 107.8(3)
C23 C24 C19 119.8(4)
C23 C24 C25 120.2(4)
C25 C24 C19 108.0(3)
C24 C25 C17 107.8(3)
C26 C25 C17 121.5(4)
C26 C25 C24 119.6(4)
C25 C26 C27 120.4(4)
C25 C26 C59 120.2(4)
C27 C26 C59 107.7(4)
C28 C27 C26 119.7(4)
C28 C27 C57 119.8(4)
C57 C27 C26 108.6(4)
C27 C28 C23 120.2(4)
C27 C28 C29 119.5(4)
C29 C28 C23 108.3(4)
C28 C29 C30 107.8(4)
C34 C29 C28 120.7(4)
C34 C29 C30 119.5(4)
C22 C30 C29 108.6(3)
C31 C30 C22 119.9(3)
C31 C30 C29 119.5(4)
C30 C31 C32 121.0(4)
C30 C31 C36 119.3(4)
C32 C31 C36 107.8(3)
C31 C32 C38 108.7(3)
C33 C32 C31 119.3(4)
C33 C32 C38 121.9(4)
C32 C33 C34 120.2(4)
C32 C33 C52 120.4(4)
C34 C33 C52 108.1(4)
C29 C34 C33 120.4(4)
C29 C34 C58 119.5(4)
C33 C34 C58 107.9(4)
C21 C35 C10 108.1(4)
C36 C35 C10 120.2(3)
C36 C35 C21 120.0(4)
C35 C36 C31 120.4(4)
C35 C36 C37 119.9(4)
C37 C36 C31 108.3(3)
C8 C37 C36 119.4(4)
C8 C37 C38 122.7(4)
C36 C37 C38 108.1(4)
C32 C38 C37 106.6(3)
C32 C38 C39 118.0(4)
C32 C38 C62 125.2(4)
C37 C38 C39 116.7(3)
C37 C38 C62 123.9(4)
C62 C38 C39 57.9(3)
C40 C39 C38 117.8(4)
C51 C39 C38 117.1(4)
C51 C39 C40 106.1(4)
C51 C39 C62 124.3(4)
C62 C39 C38 60.6(4)
C62 C39 C40 124.2(5)
C7 C40 C39 121.5(4)
C7 C40 C41 119.5(4)
C41 C40 C39 108.9(4)
C40 C41 C50 108.2(4)
C42 C41 C40 120.1(4)
C42 C41 C50 120.8(4)
C5 C42 C43 108.1(3)
C41 C42 C5 120.4(4)
C41 C42 C43 119.3(4)
C42 C43 C44 108.3(3)
C48 C43 C42 120.5(4)
C48 C43 C44 120.2(4)
C43 C44 C4 108.3(3)
C45 C44 C4 120.0(4)
C45 C44 C43 119.6(4)
C15 C45 C46 108.3(4)
C44 C45 C15 120.4(4)
C44 C45 C46 120.1(4)
C47 C46 C45 120.2(4)
C47 C46 C60 120.5(4)
C60 C46 C45 107.5(4)
C46 C47 C48 119.5(4)
C46 C47 C55 120.0(4)
C48 C47 C55 108.2(4)
C43 C48 C47 120.4(4)
C43 C48 C49 120.1(4)
C49 C48 C47 107.1(4)
C50 C49 C48 120.3(4)
C50 C49 C54 119.3(4)
C54 C49 C48 108.5(4)
C49 C50 C41 119.0(4)
C49 C50 C51 121.5(4)
C51 C50 C41 107.6(4)
C50 C51 C39 108.8(4)
C52 C51 C39 121.8(4)
C52 C51 C50 119.3(4)
C51 C52 C33 120.6(4)
C51 C52 C53 119.7(4)
C53 C52 C33 107.4(4)
C52 C53 C58 108.4(4)
C54 C53 C52 120.7(4)
C54 C53 C58 119.5(4)
C53 C54 C49 119.5(4)
C53 C54 C55 119.7(4)
C55 C54 C49 108.2(4)
C54 C55 C47 108.0(4)
C56 C55 C47 118.8(4)
C56 C55 C54 121.3(4)
C55 C56 C57 119.0(4)
C55 C56 C59 121.3(4)
C59 C56 C57 107.8(4)
C27 C57 C56 108.1(4)
C58 C57 C27 120.9(4)
C58 C57 C56 119.6(4)
C34 C58 C53 108.2(4)
C57 C58 C34 119.5(4)
C57 C58 C53 120.8(4)
C56 C59 C26 107.8(4)
C60 C59 C26 120.8(4)
C60 C59 C56 119.2(4)
C46 C60 C16 108.5(4)
C59 C60 C16 121.3(4)
C59 C60 C46 120.1(4)
C16 C61 C17 60.2(4)
C16 C61 H61A 117.8
C16 C61 H61B 117.8
C17 C61 H61A 117.8
C17 C61 H61B 117.8
H61A C61 H61B 114.9
C38 C62 H62A 117.6
C38 C62 H62B 117.6
C39 C62 C38 61.5(3)
C39 C62 H62A 117.6
C39 C62 H62B 117.6
H62A C62 H62B 114.7
C1 C63 C64 118.4(3)
C1 C63 C77 117.1(3)
C2 C63 C1 65.1(3)
C2 C63 C64 117.6(3)
C2 C63 C77 119.6(3)
C64 C63 C77 111.8(3)
O1 C64 C63 109.7(5)
O2 C64 C63 126.0(5)
O2 C64 O1 124.3(6)
C79A C64 C63 112.8(12)
C78A C64 C63 121.2(14)
C78A C64 C79A 126.0(17)
C64 O1 C66 116.6(8)
O1 C66 H66A 109.5
O1 C66 H66B 109.5
O1 C66 C70 110.7(9)
H66A C66 H66B 108.1
C70 C66 H66A 109.5
C70 C66 H66B 109.5
C66 C70 H70A 109.5
C66 C70 H70B 109.5
H70A C70 H70B 108.1
C71 C70 C66 110.9(6)
C71 C70 H70A 109.5
C71 C70 H70B 109.5
C72 C71 C70 120.4(5)
C72 C71 C0AA 120.0
C0AA C71 C70 119.6(5)
C71 C72 H72 120.0
C71 C72 C73 120.0
C73 C72 H72 120.0
C72 C73 H73 120.0
C74 C73 C72 120.0
C74 C73 H73 120.0
C73 C74 H74 120.0
C73 C74 C76 120.0
C76 C74 H74 120.0
C74 C76 H76 120.0
C0AA C76 C74 120.0
C0AA C76 H76 120.0
C71 C0AA H0AA 120.0
C76 C0AA C71 120.0
C76 C0AA H0AA 120.0
C78 C77 C63 121.9(8)
C78 C77 C79 118.3(10)
C79 C77 C63 119.7(7)
O1A C77 C63 109.0(10)
O2A C77 C63 122.9(10)
O2A C77 O1A 127.6(13)
C77 C78 H78 120.2
C77 C78 C82 119.7(14)
C82 C78 H78 120.2
C77 C79 H79 120.6
C80 C79 C77 118.9(12)
C80 C79 H79 120.6
C79 C80 H80 118.8
C81 C80 C79 122.3(10)
C81 C80 H80 118.8
C80 C81 H81 121.5
C82 C81 C80 117.1(10)
C82 C81 H81 121.5
C78 C82 H82 118.4
C81 C82 C78 123.2(15)
C81 C82 H82 118.4
H66C C66A H66D 108.4
C70A C66A H66C 110.1
C70A C66A H66D 110.1
C70A C66A O1A 108(2)
O1A C66A H66C 110.1
O1A C66A H66D 110.1
C66A C70A H70C 110.3
C66A C70A H70D 110.3
C66A C70A C71A 106.9(14)
H70C C70A H70D 108.6
C71A C70A H70C 110.3
C71A C70A H70D 110.3
C72A C71A C70A 123.5(12)
C72A C71A C0AB 114.7(14)
C0AB C71A C70A 121.6(13)
C73A C74A H74A 121.3
C73A C74A C76A 117.5(17)
C76A C74A H74A 121.3
C71A C72A H72A 118.5
C71A C72A C73A 122.9(14)
C73A C72A H72A 118.5
C74A C73A C72A 122.2(16)
C74A C73A H73A 118.9
C72A C73A H73A 118.9
C74A C76A H76A 120.5
C0AB C76A C74A 119.1(18)
C0AB C76A H76A 120.5
C71A C0AB H0AB 118.5
C76A C0AB C71A 123.0(17)
C76A C0AB H0AB 118.5
C80A C81A H81A 119.7
C82A C81A H81A 119.7
C82A C81A C80A 120.6(19)
C81A C80A H80A 118.3
C81A C80A C79A 123.3(16)
C79A C80A H80A 118.3
C64 C79A C80A 109.0(18)
C64 C79A H79A 125.5
C80A C79A H79A 125.5
C64 C78A H78A 123.2
C64 C78A C82A 114(3)
C82A C78A H78A 123.2
C81A C82A C78A 126(3)
C81A C82A H82A 116.9
C78A C82A H82A 116.9
C77 O1A C66A 118.0(18)

loop_
_geom_bond_atom_site_label_1
_geom_bond_atom_site_label_2
_geom_bond_distance
_geom_bond_site_symmetry_2
C1 C2 1.613(5) .
C1 C6 1.484(5) .
C1 C9 1.490(5) .
C1 C63 1.503(5) .
C2 C3 1.487(5) .
C2 C12 1.497(5) .
C2 C63 1.496(5) .
C3 C4 1.376(5) .
C3 C14 1.444(5) .
C4 C5 1.465(6) .
C4 C44 1.452(5) .
C5 C6 1.389(5) .
C5 C42 1.436(5) .
C6 C7 1.436(5) .
C7 C8 1.462(5) .
C7 C40 1.378(5) .
C8 C9 1.426(5) .
C8 C37 1.383(5) .
C9 C10 1.381(5) .
C10 C11 1.467(5) .
C10 C35 1.454(5) .
C11 C12 1.371(5) .
C11 C20 1.440(5) .
C12 C13 1.440(6) .
C13 C14 1.468(6) .
C13 C18 1.378(5) .
C14 C15 1.400(6) .
C15 C16 1.456(6) .
C15 C45 1.428(6) .
C16 C17 1.497(6) .
C16 C60 1.458(6) .
C16 C61 1.485(10) .
C17 C18 1.457(6) .
C17 C25 1.473(5) .
C17 C61 1.501(10) .
C18 C19 1.431(5) .
C19 C20 1.390(6) .
C19 C24 1.452(5) .
C20 C21 1.441(5) .
C21 C22 1.389(5) .
C21 C35 1.435(5) .
C22 C23 1.457(5) .
C22 C30 1.438(5) .
C23 C24 1.383(5) .
C23 C28 1.448(5) .
C24 C25 1.450(6) .
C25 C26 1.393(6) .
C26 C27 1.440(6) .
C26 C59 1.462(6) .
C27 C28 1.392(5) .
C27 C57 1.432(5) .
C28 C29 1.438(6) .
C29 C30 1.449(6) .
C29 C34 1.387(5) .
C30 C31 1.390(5) .
C31 C32 1.441(6) .
C31 C36 1.452(5) .
C32 C33 1.384(6) .
C32 C38 1.458(5) .
C33 C34 1.447(6) .
C33 C52 1.467(6) .
C34 C58 1.448(6) .
C35 C36 1.389(5) .
C36 C37 1.442(5) .
C37 C38 1.465(5) .
C38 C39 1.522(6) .
C38 C62 1.510(8) .
C39 C40 1.468(5) .
C39 C51 1.463(6) .
C39 C62 1.468(8) .
C40 C41 1.429(6) .
C41 C42 1.387(6) .
C41 C50 1.461(5) .
C42 C43 1.440(6) .
C43 C44 1.446(6) .
C43 C48 1.384(5) .
C44 C45 1.392(6) .
C45 C46 1.450(6) .
C46 C47 1.385(6) .
C46 C60 1.445(6) .
C47 C48 1.450(6) .
C47 C55 1.452(6) .
C48 C49 1.446(6) .
C49 C50 1.383(6) .
C49 C54 1.446(6) .
C50 C51 1.442(6) .
C51 C52 1.390(6) .
C52 C53 1.443(6) .
C53 C54 1.397(6) .
C53 C58 1.452(6) .
C54 C55 1.429(6) .
C55 C56 1.399(6) .
C56 C57 1.458(6) .
C56 C59 1.440(6) .
C57 C58 1.386(6) .
C59 C60 1.391(6) .
C61 H61A 0.9700 .
C61 H61B 0.9700 .
C62 H62A 0.9700 .
C62 H62B 0.9700 .
C63 C64 1.507(5) .
C63 C77 1.509(6) .
C64 O1 1.339(12) .
C64 O2 1.176(9) .
C64 C79A 1.50(3) .
C64 C78A 1.38(4) .
O1 C66 1.441(15) .
C66 H66A 0.9700 .
C66 H66B 0.9700 .
C66 C70 1.530(14) .
C70 H70A 0.9700 .
C70 H70B 0.9700 .
C70 C71 1.507(8) .
C71 C72 1.3900 .
C71 C0AA 1.3900 .
C72 H72 0.9300 .
C72 C73 1.3900 .
C73 H73 0.9300 .
C73 C74 1.3900 .
C74 H74 0.9300 .
C74 C76 1.3900 .
C76 H76 0.9300 .
C76 C0AA 1.3900 .
C0AA H0AA 0.9300 .
C77 C78 1.377(10) .
C77 C79 1.397(10) .
C77 O1A 1.342(17) .
C77 O2A 1.186(17) .
C78 H78 0.9300 .
C78 C82 1.387(10) .
C79 H79 0.9300 .
C79 C80 1.395(10) .
C80 H80 0.9300 .
C80 C81 1.371(8) .
C81 H81 0.9300 .
C81 C82 1.344(9) .
C82 H82 0.9300 .
C66A H66C 0.9700 .
C66A H66D 0.9700 .
C66A C70A 1.45(3) .
C66A O1A 1.50(2) .
C70A H70C 0.9700 .
C70A H70D 0.9700 .
C70A C71A 1.497(18) .
C71A C72A 1.326(17) .
C71A C0AB 1.40(2) .
C74A H74A 0.9300 .
C74A C73A 1.34(2) .
C74A C76A 1.37(2) .
C72A H72A 0.9300 .
C72A C73A 1.359(18) .
C73A H73A 0.9300 .
C76A H76A 0.9300 .
C76A C0AB 1.37(2) .
C0AB H0AB 0.9300 .
C81A H81A 0.9300 .
C81A C80A 1.36(2) .
C81A C82A 1.28(2) .
C80A H80A 0.9300 .
C80A C79A 1.54(3) .
C79A H79A 0.9300 .
C78A H78A 0.9300 .
C78A C82A 1.47(4) .
C82A H82A 0.9300 .
O3 O3 1.33(2) 3_765

loop_
_geom_torsion_atom_site_label_1
_geom_torsion_atom_site_label_2
_geom_torsion_atom_site_label_3
_geom_torsion_atom_site_label_4
_geom_torsion
C1 C2 C3 C4 -7.4(5)
C1 C2 C3 C14 140.0(3)
C1 C2 C12 C11 7.5(5)
C1 C2 C12 C13 -139.3(3)
C1 C2 C63 C64 110.5(4)
C1 C2 C63 C77 -108.2(4)
C1 C6 C7 C8 7.4(4)
C1 C6 C7 C40 152.4(3)
C1 C9 C10 C11 9.0(5)
C1 C9 C10 C35 146.5(4)
C1 C63 C64 O1 137.4(5)
C1 C63 C64 O2 -45.1(8)
C1 C63 C64 C79A -57.9(13)
C1 C63 C64 C78A 122.0(15)
C1 C63 C77 C78 -128.5(14)
C1 C63 C77 C79 47.7(14)
C1 C63 C77 O1A -130.3(15)
C1 C63 C77 O2A 57.0(19)
C2 C1 C6 C5 7.2(5)
C2 C1 C6 C7 -140.0(3)
C2 C1 C9 C8 140.7(3)
C2 C1 C9 C10 -7.9(5)
C2 C1 C63 C64 -109.3(4)
C2 C1 C63 C77 112.0(4)
C2 C3 C4 C5 8.2(5)
C2 C3 C4 C44 146.1(3)
C2 C3 C14 C13 -7.5(4)
C2 C3 C14 C15 -152.1(3)
C2 C12 C13 C14 6.8(4)
C2 C12 C13 C18 151.8(3)
C2 C63 C64 O1 62.3(6)
C2 C63 C64 O2 -120.2(7)
C2 C63 C64 C79A -133.0(12)
C2 C63 C64 C78A 46.9(15)
C2 C63 C77 C78 -53.2(14)
C2 C63 C77 C79 123.0(14)
C2 C63 C77 O1A -55.0(15)
C2 C63 C77 O2A 132.3(19)
C3 C2 C12 C11 135.7(4)
C3 C2 C12 C13 -11.1(4)
C3 C2 C63 C1 -98.6(4)
C3 C2 C63 C64 11.9(6)
C3 C2 C63 C77 153.2(4)
C3 C4 C5 C6 -0.6(5)
C3 C4 C5 C42 142.7(3)
C3 C4 C44 C43 -143.2(3)
C3 C4 C44 C45 -0.8(5)
C3 C14 C15 C16 143.7(4)
C3 C14 C15 C45 3.3(5)
C4 C3 C14 C13 141.2(3)
C4 C3 C14 C15 -3.3(5)
C4 C5 C6 C1 -7.2(5)
C4 C5 C6 C7 136.5(4)
C4 C5 C42 C41 -142.3(4)
C4 C5 C42 C43 -0.3(4)
C4 C44 C45 C15 0.8(6)
C4 C44 C45 C46 -138.9(4)
C5 C4 C44 C43 0.2(4)
C5 C4 C44 C45 142.6(4)
C5 C6 C7 C8 -140.9(3)
C5 C6 C7 C40 4.1(5)
C5 C42 C43 C44 0.4(4)
C5 C42 C43 C48 -143.6(4)
C6 C1 C2 C3 -0.1(4)
C6 C1 C2 C12 123.0(3)
C6 C1 C2 C63 -119.7(4)
C6 C1 C9 C8 12.0(4)
C6 C1 C9 C10 -136.7(4)
C6 C1 C63 C2 99.3(4)
C6 C1 C63 C64 -10.0(6)
C6 C1 C63 C77 -148.7(4)
C6 C5 C42 C41 1.7(5)
C6 C5 C42 C43 143.7(3)
C6 C7 C8 C9 0.3(4)
C6 C7 C8 C37 145.5(4)
C6 C7 C40 C39 -145.3(4)
C6 C7 C40 C41 -3.8(5)
C7 C8 C9 C1 -7.8(4)
C7 C8 C9 C10 141.6(3)
C7 C8 C37 C36 -138.1(4)
C7 C8 C37 C38 3.7(6)
C7 C40 C41 C42 2.4(5)
C7 C40 C41 C50 -141.9(4)
C8 C7 C40 C39 -5.1(6)
C8 C7 C40 C41 136.4(4)
C8 C9 C10 C11 -135.7(4)
C8 C9 C10 C35 1.8(5)
C8 C37 C38 C32 -137.9(4)
C8 C37 C38 C39 -3.6(5)
C8 C37 C38 C62 64.2(6)
C9 C1 C2 C3 -123.1(3)
C9 C1 C2 C12 -0.1(4)
C9 C1 C2 C63 117.2(4)
C9 C1 C6 C5 135.3(4)
C9 C1 C6 C7 -11.9(4)
C9 C1 C63 C2 -99.2(4)
C9 C1 C63 C64 151.6(4)
C9 C1 C63 C77 12.8(6)
C9 C8 C37 C36 3.2(5)
C9 C8 C37 C38 145.0(4)
C9 C10 C11 C12 -1.1(5)
C9 C10 C11 C20 141.4(4)
C9 C10 C35 C21 -143.2(3)
C9 C10 C35 C36 -0.1(6)
C10 C11 C12 C2 -7.3(5)
C10 C11 C12 C13 136.0(4)
C10 C11 C20 C19 -143.1(3)
C10 C11 C20 C21 0.6(4)
C10 C35 C36 C31 -139.2(4)
C10 C35 C36 C37 0.0(6)
C11 C10 C35 C21 -0.2(4)
C11 C10 C35 C36 142.8(4)
C11 C12 C13 C14 -141.3(3)
C11 C12 C13 C18 3.7(5)
C11 C20 C21 C22 -143.9(3)
C11 C20 C21 C35 -0.7(4)
C12 C2 C3 C4 -136.1(4)
C12 C2 C3 C14 11.4(4)
C12 C2 C63 C1 100.4(4)
C12 C2 C63 C64 -149.1(4)
C12 C2 C63 C77 -7.8(6)
C12 C11 C20 C19 -0.1(5)
C12 C11 C20 C21 143.6(3)
C12 C13 C14 C3 0.4(4)
C12 C13 C14 C15 145.1(3)
C12 C13 C18 C17 -144.5(4)
C12 C13 C18 C19 -2.9(5)
C13 C14 C15 C16 3.5(6)
C13 C14 C15 C45 -136.9(4)
C13 C18 C19 C20 0.6(5)
C13 C18 C19 C24 -142.5(4)
C14 C3 C4 C5 -135.9(4)
C14 C3 C4 C44 2.0(5)
C14 C13 C18 C17 -3.5(6)
C14 C13 C18 C19 138.2(4)
C14 C15 C16 C17 -2.8(5)
C14 C15 C16 C60 -138.6(4)
C14 C15 C16 C61 68.8(6)
C14 C15 C45 C44 -2.1(5)
C14 C15 C45 C46 141.8(4)
C15 C16 C17 C18 -0.9(5)
C15 C16 C17 C25 -131.5(4)
C15 C16 C17 C61 115.1(6)
C15 C16 C60 C46 -5.6(4)
C15 C16 C60 C59 139.7(4)
C15 C16 C61 C17 -105.6(5)
C15 C45 C46 C47 -143.7(4)
C15 C45 C46 C60 -0.6(4)
C16 C15 C45 C44 -146.8(4)
C16 C15 C45 C46 -3.0(4)
C16 C17 C18 C13 4.0(6)
C16 C17 C18 C19 -141.1(4)
C16 C17 C25 C24 141.3(3)
C16 C17 C25 C26 -2.2(5)
C17 C16 C60 C46 -141.3(4)
C17 C16 C60 C59 4.1(6)
C17 C18 C19 C20 146.7(4)
C17 C18 C19 C24 3.7(4)
C17 C25 C26 C27 140.7(4)
C17 C25 C26 C59 2.3(6)
C18 C13 C14 C3 -145.0(4)
C18 C13 C14 C15 -0.3(6)
C18 C17 C25 C24 5.6(4)
C18 C17 C25 C26 -137.9(4)
C18 C17 C61 C16 104.9(5)
C18 C19 C20 C11 0.9(5)
C18 C19 C20 C21 -138.7(4)
C18 C19 C24 C23 142.7(4)
C18 C19 C24 C25 -0.1(4)
C19 C20 C21 C22 0.1(5)
C19 C20 C21 C35 143.2(3)
C19 C24 C25 C17 -3.4(4)
C19 C24 C25 C26 140.9(4)
C20 C11 C12 C2 -145.5(4)
C20 C11 C12 C13 -2.2(5)
C20 C19 C24 C23 -0.2(5)
C20 C19 C24 C25 -143.0(4)
C20 C21 C22 C23 0.0(5)
C20 C21 C22 C30 138.1(4)
C20 C21 C35 C10 0.6(4)
C20 C21 C35 C36 -142.6(4)
C21 C22 C23 C24 -0.2(5)
C21 C22 C23 C28 142.0(3)
C21 C22 C30 C29 -141.6(4)
C21 C22 C30 C31 0.9(5)
C21 C35 C36 C31 -0.5(5)
C21 C35 C36 C37 138.7(4)
C22 C21 C35 C10 144.0(3)
C22 C21 C35 C36 0.9(5)
C22 C23 C24 C19 0.3(5)
C22 C23 C24 C25 138.5(4)
C22 C23 C28 C27 -141.9(4)
C22 C23 C28 C29 0.7(4)
C22 C30 C31 C32 -138.8(4)
C22 C30 C31 C36 -0.5(5)
C23 C22 C30 C29 1.0(4)
C23 C22 C30 C31 143.4(4)
C23 C24 C25 C17 -146.0(4)
C23 C24 C25 C26 -1.7(5)
C23 C28 C29 C30 -0.1(4)
C23 C28 C29 C34 -142.5(4)
C24 C19 C20 C11 139.7(4)
C24 C19 C20 C21 0.0(5)
C24 C23 C28 C27 0.3(5)
C24 C23 C28 C29 142.9(3)
C24 C25 C26 C27 1.3(5)
C24 C25 C26 C59 -137.1(4)
C25 C17 C18 C13 139.4(4)
C25 C17 C18 C19 -5.7(4)
C25 C17 C61 C16 -105.2(5)
C25 C26 C27 C28 -0.1(6)
C25 C26 C27 C57 -142.8(4)
C25 C26 C59 C56 143.1(4)
C25 C26 C59 C60 1.0(6)
C26 C27 C28 C23 -0.8(5)
C26 C27 C28 C29 -139.2(4)
C26 C27 C57 C56 -0.3(4)
C26 C27 C57 C58 142.9(4)
C26 C59 C60 C16 -4.2(6)
C26 C59 C60 C46 137.3(4)
C27 C26 C59 C56 0.0(4)
C27 C26 C59 C60 -142.0(4)
C27 C28 C29 C30 142.8(3)
C27 C28 C29 C34 0.3(5)
C27 C57 C58 C34 0.4(5)
C27 C57 C58 C53 -138.7(4)
C28 C23 C24 C19 -137.3(4)
C28 C23 C24 C25 0.9(5)
C28 C27 C57 C56 -143.0(4)
C28 C27 C57 C58 0.3(5)
C28 C29 C30 C22 -0.6(4)
C28 C29 C30 C31 -143.2(3)
C28 C29 C34 C33 138.1(4)
C28 C29 C34 C58 0.3(5)
C29 C30 C31 C32 -0.3(5)
C29 C30 C31 C36 137.9(4)
C29 C34 C58 C53 143.0(4)
C29 C34 C58 C57 -0.7(5)
C30 C22 C23 C24 -143.1(3)
C30 C22 C23 C28 -1.0(4)
C30 C29 C34 C33 -0.1(5)
C30 C29 C34 C58 -137.8(4)
C30 C31 C32 C33 1.1(5)
C30 C31 C32 C38 147.1(4)
C30 C31 C36 C35 0.3(5)
C30 C31 C36 C37 -143.1(4)
C31 C32 C33 C34 -1.4(5)
C31 C32 C33 C52 138.0(4)
C31 C32 C38 C37 -7.6(4)
C31 C32 C38 C39 -141.2(3)
C31 C32 C38 C62 150.0(5)
C31 C36 C37 C8 142.0(4)
C31 C36 C37 C38 -4.8(4)
C32 C31 C36 C35 143.5(4)
C32 C31 C36 C37 0.1(4)
C32 C33 C34 C29 0.9(5)
C32 C33 C34 C58 143.0(4)
C32 C33 C52 C51 -1.0(6)
C32 C33 C52 C53 -142.9(4)
C32 C38 C39 C40 128.4(4)
C32 C38 C39 C51 0.0(5)
C32 C38 C39 C62 -116.0(5)
C32 C38 C62 C39 103.6(5)
C33 C32 C38 C37 137.3(4)
C33 C32 C38 C39 3.7(5)
C33 C32 C38 C62 -65.1(6)
C33 C34 C58 C53 0.5(4)
C33 C34 C58 C57 -143.2(3)
C33 C52 C53 C54 142.8(4)
C33 C52 C53 C58 -0.4(4)
C34 C29 C30 C22 142.4(4)
C34 C29 C30 C31 -0.2(5)
C34 C33 C52 C51 142.7(4)
C34 C33 C52 C53 0.8(4)
C35 C10 C11 C12 -142.8(3)
C35 C10 C11 C20 -0.2(4)
C35 C21 C22 C23 -139.1(4)
C35 C21 C22 C30 -1.1(5)
C35 C36 C37 C8 -1.6(5)
C35 C36 C37 C38 -148.4(4)
C36 C31 C32 C33 -141.3(4)
C36 C31 C32 C38 4.7(4)
C36 C37 C38 C32 7.6(4)
C36 C37 C38 C39 141.9(3)
C36 C37 C38 C62 -150.3(4)
C37 C8 C9 C1 -152.8(3)
C37 C8 C9 C10 -3.4(6)
C37 C38 C39 C40 -0.7(5)
C37 C38 C39 C51 -129.0(4)
C37 C38 C39 C62 115.0(5)
C37 C38 C62 C39 -102.5(5)
C38 C32 C33 C34 -142.8(4)
C38 C32 C33 C52 -3.4(6)
C38 C39 C40 C7 4.9(6)
C38 C39 C40 C41 -140.2(4)
C38 C39 C51 C50 140.8(3)
C38 C39 C51 C52 -4.3(5)
C39 C40 C41 C42 148.3(4)
C39 C40 C41 C50 4.0(4)
C39 C51 C52 C33 4.9(6)
C39 C51 C52 C53 142.3(4)
C40 C7 C8 C9 -144.5(4)
C40 C7 C8 C37 0.7(5)
C40 C39 C51 C50 7.0(4)
C40 C39 C51 C52 -138.1(4)
C40 C39 C62 C38 105.3(5)
C40 C41 C42 C5 -1.4(5)
C40 C41 C42 C43 -139.2(4)
C40 C41 C50 C49 143.8(4)
C40 C41 C50 C51 0.5(4)
C41 C42 C43 C44 142.9(3)
C41 C42 C43 C48 -1.1(5)
C41 C50 C51 C39 -4.7(4)
C41 C50 C51 C52 141.4(4)
C42 C5 C6 C1 -146.8(3)
C42 C5 C6 C7 -3.0(5)
C42 C41 C50 C49 -0.3(6)
C42 C41 C50 C51 -143.6(4)
C42 C43 C44 C4 -0.4(4)
C42 C43 C44 C45 -143.0(4)
C42 C43 C48 C47 138.4(4)
C42 C43 C48 C49 1.3(6)
C43 C44 C45 C15 139.0(4)
C43 C44 C45 C46 -0.6(5)
C43 C48 C49 C50 -0.9(6)
C43 C48 C49 C54 141.7(4)
C44 C4 C5 C6 -143.3(3)
C44 C4 C5 C42 0.0(4)
C44 C43 C48 C47 -1.5(6)
C44 C43 C48 C49 -138.6(4)
C44 C45 C46 C47 0.3(6)
C44 C45 C46 C60 143.4(4)
C45 C15 C16 C17 141.2(4)
C45 C15 C16 C60 5.3(4)
C45 C15 C16 C61 -147.3(5)
C45 C46 C47 C48 -0.5(6)
C45 C46 C47 C55 137.5(4)
C45 C46 C60 C16 3.9(4)
C45 C46 C60 C59 -142.0(4)
C46 C47 C48 C43 1.1(6)
C46 C47 C48 C49 143.1(4)
C46 C47 C55 C54 -142.9(4)
C46 C47 C55 C56 0.5(6)
C47 C46 C60 C16 146.8(4)
C47 C46 C60 C59 1.0(6)
C47 C48 C49 C50 -143.0(4)
C47 C48 C49 C54 -0.5(4)
C47 C55 C56 C57 -138.4(4)
C47 C55 C56 C59 -0.1(6)
C48 C43 C44 C4 143.8(4)
C48 C43 C44 C45 1.3(5)
C48 C47 C55 C54 -0.8(4)
C48 C47 C55 C56 142.6(4)
C48 C49 C50 C41 0.4(6)
C48 C49 C50 C51 138.5(4)
C48 C49 C54 C53 -141.7(4)
C48 C49 C54 C55 0.0(4)
C49 C50 C51 C39 -147.0(4)
C49 C50 C51 C52 -0.9(6)
C49 C54 C55 C47 0.5(4)
C49 C54 C55 C56 -141.8(4)
C50 C41 C42 C5 138.5(4)
C50 C41 C42 C43 0.6(5)
C50 C49 C54 C53 1.3(6)
C50 C49 C54 C55 143.0(4)
C50 C51 C52 C33 -136.7(4)
C50 C51 C52 C53 0.7(5)
C51 C39 C40 C7 138.3(4)
C51 C39 C40 C41 -6.7(4)
C51 C39 C62 C38 -104.4(5)
C51 C52 C53 C54 0.4(5)
C51 C52 C53 C58 -142.8(4)
C52 C33 C34 C29 -142.9(4)
C52 C33 C34 C58 -0.8(4)
C52 C53 C54 C49 -1.4(6)
C52 C53 C54 C55 -138.8(4)
C52 C53 C58 C34 0.0(4)
C52 C53 C58 C57 143.1(4)
C53 C54 C55 C47 142.1(4)
C53 C54 C55 C56 -0.2(6)
C54 C49 C50 C41 -138.2(4)
C54 C49 C50 C51 -0.1(6)
C54 C53 C58 C34 -143.8(4)
C54 C53 C58 C57 -0.7(6)
C54 C55 C56 C57 0.0(5)
C54 C55 C56 C59 138.3(4)
C55 C47 C48 C43 -141.3(4)
C55 C47 C48 C49 0.8(4)
C55 C56 C57 C27 143.7(4)
C55 C56 C57 C58 -0.1(5)
C55 C56 C59 C26 -142.6(4)
C55 C56 C59 C60 0.2(6)
C56 C57 C58 C34 139.5(4)
C56 C57 C58 C53 0.5(5)
C56 C59 C60 C16 -142.1(4)
C56 C59 C60 C46 -0.6(6)
C57 C27 C28 C23 137.8(4)
C57 C27 C28 C29 -0.6(5)
C57 C56 C59 C26 -0.2(4)
C57 C56 C59 C60 142.5(4)
C58 C53 C54 C49 137.8(4)
C58 C53 C54 C55 0.5(5)
C59 C26 C27 C28 142.9(4)
C59 C26 C27 C57 0.2(4)
C59 C56 C57 C27 0.3(4)
C59 C56 C57 C58 -143.5(4)
C60 C16 C17 C18 129.7(4)
C60 C16 C17 C25 -0.9(5)
C60 C16 C17 C61 -114.3(6)
C60 C16 C61 C17 106.3(5)
C60 C46 C47 C48 -138.8(4)
C60 C46 C47 C55 -0.9(6)
C61 C16 C17 C18 -116.0(6)
C61 C16 C17 C25 113.5(6)
C61 C16 C60 C46 147.1(5)
C61 C16 C60 C59 -67.5(7)
C61 C17 C18 C13 -66.7(7)
C61 C17 C18 C19 148.2(6)
C61 C17 C25 C24 -149.0(5)
C61 C17 C25 C26 67.4(7)
C62 C38 C39 C40 -115.6(5)
C62 C38 C39 C51 116.0(5)
C62 C39 C40 C7 -66.9(6)
C62 C39 C40 C41 148.1(5)
C62 C39 C51 C50 -147.7(5)
C62 C39 C51 C52 67.2(6)
C63 C1 C2 C3 119.6(4)
C63 C1 C2 C12 -117.3(4)
C63 C1 C6 C5 -60.3(5)
C63 C1 C6 C7 152.5(4)
C63 C1 C9 C8 -153.0(4)
C63 C1 C9 C10 58.4(5)
C63 C2 C3 C4 59.9(5)
C63 C2 C3 C14 -152.7(4)
C63 C2 C12 C11 -59.9(5)
C63 C2 C12 C13 153.4(4)
C63 C64 O1 C66 179.8(8)
C63 C64 C79A C80A -167.9(12)
C63 C64 C78A C82A 166.6(15)
C63 C77 C78 C82 -177.3(14)
C63 C77 C79 C80 175.2(14)
C63 C77 O1A C66A 180(2)
C64 C63 C77 C78 90.1(14)
C64 C63 C77 C79 -93.7(14)
C64 C63 C77 O1A 88.4(15)
C64 C63 C77 O2A -84.3(19)
C64 O1 C66 C70 -82.2(10)
C64 C78A C82A C81A 10(4)
O1 C66 C70 C71 -64.6(10)
C66 C70 C71 C72 -76.8(8)
C66 C70 C71 C0AA 104.7(7)
O2 C64 O1 C66 2.3(12)
C70 C71 C72 C73 -178.5(5)
C70 C71 C0AA C76 178.5(5)
C71 C72 C73 C74 0.0
C72 C71 C0AA C76 0.0
C72 C73 C74 C76 0.0
C73 C74 C76 C0AA 0.0
C74 C76 C0AA C71 0.0
C0AA C71 C72 C73 0.0
C77 C63 C64 O1 -81.9(6)
C77 C63 C64 O2 95.6(8)
C77 C63 C64 C79A 82.9(13)
C77 C63 C64 C78A -97.2(15)
C77 C78 C82 C81 -2(3)
C77 C79 C80 C81 6(3)
C78 C77 C79 C80 -8(3)
C79 C77 C78 C82 6(3)
C79 C80 C81 C82 -2.1(19)
C80 C81 C82 C78 0(2)
C66A C70A C71A C72A 68.4(19)
C66A C70A C71A C0AB -105.3(19)
C70A C66A O1A C77 75(3)
C70A C71A C72A C73A 177.7(13)
C70A C71A C0AB C76A -176.4(14)
C71A C72A C73A C74A 3(2)
C74A C76A C0AB C71A -6(2)
C72A C71A C0AB C76A 9(2)
C73A C74A C76A C0AB 0(2)
C76A C74A C73A C72A 1(3)
C0AB C71A C72A C73A -8(2)
C81A C80A C79A C64 -7(3)
C80A C81A C82A C78A -6(4)
C79A C64 C78A C82A -14(3)
C78A C64 C79A C80A 12(3)
C82A C81A C80A C79A 4(3)
O1A C66A C70A C71A 72(2)
O2A C77 O1A C66A -8(4)
